data_7237915
loop_
_publ_author_name
'Ono, Toshikazu'
'Tsukiyama, Yoshifumi'
'Hatanaka, Sou'
'Sakatsume, Yuma'
'Ogoshi, Tomoki'
'Hisaeda, Yoshio'

_publ_section_title
;
 Inclusion crystals as vapochromic chemosensors: fabrication of a
 mini-sensor array for discrimination of small aromatic molecules based on
 side-chain engineering of naphthalenediimide derivatives
;
_journal_issue 31
_journal_name_full 'Journal of Materials Chemistry C'
_journal_page_first 9726
_journal_paper_doi 10.1039/C9TC03140E
_journal_volume 7
_journal_year 2019
_chemical_formula_moiety 'C40 H22 N2 O6'
_chemical_formula_sum 'C40 H22 N2 O6'
_chemical_formula_weight 626.59
_space_group_crystal_system monoclinic
_space_group_IT_number 14
_space_group_name_Hall '-P 2yn'
_space_group_name_H-M_alt 'P 1 21/n 1'
_atom_sites_solution_hydrogens geom
_atom_sites_solution_primary dual
_audit_creation_date 2019-02-22
_audit_creation_method
;
Olex2 1.2-ac3
(compiled 2017.02.24 svn.r3390 for Rigaku Oxford Diffraction, GUI svn.r5318)
;
_audit_update_record
;
2019-04-26 deposited with the CCDC.	2019-07-19 downloaded from the CCDC.
;
_cell_angle_alpha 90
_cell_angle_beta 95.788(19)
_cell_angle_gamma 90
_cell_formula_units_Z 2
_cell_length_a 7.9135(14)
_cell_length_b 16.740(3)
_cell_length_c 10.714(2)
_cell_measurement_reflns_used 983
_cell_measurement_temperature 123
_cell_measurement_theta_max 24.4410
_cell_measurement_theta_min 2.7880
_cell_volume 1412.1(4)
_computing_cell_refinement 'CrysAlisPro 1.171.39.34a (Rigaku OD, 2017)'
_computing_data_collection 'CrysAlisPro 1.171.39.34a (Rigaku OD, 2017)'
_computing_data_reduction 'CrysAlisPro 1.171.39.34a (Rigaku OD, 2017)'
_computing_molecular_graphics 'Olex2 (Dolomanov et al., 2009)'
_computing_publication_material 'Olex2 (Dolomanov et al., 2009)'
_computing_structure_refinement 'ShelXL (Sheldrick, 2015)'
_computing_structure_solution 'ShelXT (Sheldrick, 2015)'
_diffrn_ambient_temperature 123
_diffrn_detector 'CCD plate'
_diffrn_measured_fraction_theta_full 0.999
_diffrn_measured_fraction_theta_max 0.999
_diffrn_measurement_details
;
List of Runs (angles in degrees, time in seconds):

  # Type    Start    End  Width  t~exp~   \w     \q     \k     \f   Frames
#--------------------------------------------------------------------------
  1  \w    -74.00 119.00   1.00  100.00    --   30.00  54.00-120.00  193
  2  \w    -74.00 119.00   1.00  100.00    --   30.00  54.00   0.00  193
;
_diffrn_measurement_device 'two-circle diffractometer'
_diffrn_measurement_device_type 'XtaLAB Mini (JP)'
_diffrn_measurement_method '\w scans'
_diffrn_orient_matrix_type 'CrysAlisPro convention (1999,Acta A55,543-557)'
_diffrn_orient_matrix_UB_11 -0.0089482000
_diffrn_orient_matrix_UB_12 0.0421427000
_diffrn_orient_matrix_UB_13 0.0032747000
_diffrn_orient_matrix_UB_21 -0.0364864000
_diffrn_orient_matrix_UB_22 0.0006506000
_diffrn_orient_matrix_UB_23 -0.0631684000
_diffrn_orient_matrix_UB_31 -0.0818051000
_diffrn_orient_matrix_UB_32 -0.0048486000
_diffrn_orient_matrix_UB_33 0.0205295000
_diffrn_radiation_monochromator graphite
_diffrn_radiation_probe x-ray
_diffrn_radiation_type MoK\a
_diffrn_radiation_wavelength 0.71073
_diffrn_reflns_av_R_equivalents 0.1200
_diffrn_reflns_av_unetI/netI 0.1686
_diffrn_reflns_Laue_measured_fraction_full 0.999
_diffrn_reflns_Laue_measured_fraction_max 0.999
_diffrn_reflns_limit_h_max 9
_diffrn_reflns_limit_h_min -9
_diffrn_reflns_limit_k_max 20
_diffrn_reflns_limit_k_min -20
_diffrn_reflns_limit_l_max 13
_diffrn_reflns_limit_l_min -13
_diffrn_reflns_number 9337
_diffrn_reflns_point_group_measured_fraction_full 0.999
_diffrn_reflns_point_group_measured_fraction_max 0.999
_diffrn_reflns_theta_full 25.242
_diffrn_reflns_theta_max 26.372
_diffrn_reflns_theta_min 2.859
_diffrn_source 'fine-focus sealed X-ray tube'
_diffrn_source_type 'Rigaku (Mo) X-ray Source'
_exptl_absorpt_coefficient_mu 0.100
_exptl_absorpt_correction_T_max 1.00000
_exptl_absorpt_correction_T_min 0.66436
_exptl_absorpt_correction_type multi-scan
_exptl_absorpt_process_details
;
CrysAlisPro 1.171.39.34a (Rigaku Oxford Diffraction, 2017)
Empirical absorption correction using spherical harmonics,
 implemented in SCALE3 ABSPACK scaling algorithm.
;
_exptl_crystal_colour yellow
_exptl_crystal_colour_primary yellow
_exptl_crystal_density_diffrn 1.474
_exptl_crystal_description block
_exptl_crystal_F_000 648
_exptl_crystal_size_max 0.25
_exptl_crystal_size_mid 0.1
_exptl_crystal_size_min 0.01
_refine_diff_density_max 0.288
_refine_diff_density_min -0.286
_refine_diff_density_rms 0.068
_refine_ls_extinction_method none
_refine_ls_goodness_of_fit_ref 0.900
_refine_ls_hydrogen_treatment constr
_refine_ls_matrix_type full
_refine_ls_number_parameters 217
_refine_ls_number_reflns 2881
_refine_ls_number_restraints 0
_refine_ls_restrained_S_all 0.900
_refine_ls_R_factor_all 0.1399
_refine_ls_R_factor_gt 0.0623
_refine_ls_shift/su_max 0.000
_refine_ls_shift/su_mean 0.000
_refine_ls_structure_factor_coef Fsqd
_refine_ls_weighting_details 'w=1/[\s^2^(Fo^2^)+(0.0170P)^2^] where P=(Fo^2^+2Fc^2^)/3'
_refine_ls_weighting_scheme calc
_refine_ls_wR_factor_gt 0.1075
_refine_ls_wR_factor_ref 0.1402
_reflns_Friedel_coverage 0.000
_reflns_number_gt 1401
_reflns_number_total 2881
_reflns_threshold_expression 'I > 2\s(I)'
_cod_data_source_file c9tc03140e2.cif
_cod_data_source_block tsukiyama020
_cod_original_cell_volume 1412.1(5)
_cod_database_code 7237915
_shelx_shelxl_version_number 2017/1
_chemical_oxdiff_formula 'C H N O Cl'
_shelx_space_group_comment
;
The symmetry employed for this shelxl refinement is uniquely defined
by the following loop, which should always be used as a source of
symmetry information in preference to the above space-group names.
They are only intended as comments.
;
_diffrn_oxdiff_ac3_digest_frames
;
011a35d802b18200c579e8fda30eb7a60e003861692
;
_reflns_odcompleteness_completeness 99.87
_reflns_odcompleteness_iscentric 1
_reflns_odcompleteness_theta 26.32
_olex2_refinement_description
;
1. Fixed Uiso
 At 1.2 times of:
  All C(H) groups
2.a Aromatic/amide H refined with riding coordinates:
 C1(H1), C5(H5), C10(H10), C11(H11), C12(H12), C13(H13), C16(H16), C17(H17),
 C18(H18), C19(H19), C20(H20)
;
_olex2_submission_special_instructions 'No special instructions were received'
_oxdiff_exptl_absorpt_empirical_details
;
Empirical correction (ABSPACK) includes:
- Absorption correction using spherical harmonics
- Frame scaling
;
_oxdiff_exptl_absorpt_empirical_full_max 1.305
_oxdiff_exptl_absorpt_empirical_full_min 0.789

loop_
_space_group_symop_operation_xyz
'x, y, z'
'-x+1/2, y+1/2, -z+1/2'
'-x, -y, -z'
'x-1/2, -y-1/2, z-1/2'

loop_
_atom_site_label
_atom_site_type_symbol
_atom_site_fract_x
_atom_site_fract_y
_atom_site_fract_z
_atom_site_U_iso_or_equiv
_atom_site_adp_type
_atom_site_occupancy
_atom_site_site_symmetry_order
_atom_site_calc_flag
_atom_site_refinement_flags_posn
O1 O 0.6881(3) 0.71246(15) 0.1679(2) 0.0245(6) Uani 1 1 d .
O2 O 0.4080(3) 0.52506(15) 0.3766(2) 0.0274(6) Uani 1 1 d .
O3 O 1.0526(3) 0.66817(16) 0.3537(2) 0.0287(7) Uani 1 1 d .
N1 N 0.5610(3) 0.61539(18) 0.2750(2) 0.0179(7) Uani 1 1 d .
C1 C 0.6320(4) 0.6289(2) -0.0617(3) 0.0217(8) Uani 1 1 d .
H1 H 0.678085 0.681148 -0.064918 0.026 Uiso 1 1 calc R
C2 C 0.5816(4) 0.6004(2) 0.0490(3) 0.0172(8) Uani 1 1 d .
C3 C 0.5084(4) 0.5245(2) 0.0545(3) 0.0164(8) Uani 1 1 d .
C4 C 0.4518(4) 0.4942(2) 0.1660(3) 0.0190(8) Uani 1 1 d .
C5 C 0.3840(5) 0.4190(2) 0.1709(3) 0.0227(9) Uani 1 1 d .
H5 H 0.348052 0.399324 0.247058 0.027 Uiso 1 1 calc R
C6 C 0.6145(4) 0.6480(2) 0.1653(3) 0.0194(8) Uani 1 1 d .
C7 C 0.4676(4) 0.5444(2) 0.2816(3) 0.0206(8) Uani 1 1 d .
C8 C 0.6122(5) 0.6579(2) 0.3915(3) 0.0202(8) Uani 1 1 d .
C9 C 0.7864(4) 0.6631(2) 0.4322(3) 0.0205(8) Uani 1 1 d .
C10 C 0.8314(5) 0.7084(2) 0.5407(3) 0.0240(9) Uani 1 1 d .
H10 H 0.948170 0.714918 0.569337 0.029 Uiso 1 1 calc R
C11 C 0.7108(5) 0.7436(2) 0.6068(3) 0.0257(9) Uani 1 1 d .
H11 H 0.744843 0.772829 0.681088 0.031 Uiso 1 1 calc R
C12 C 0.5406(5) 0.7364(2) 0.5653(3) 0.0278(9) Uani 1 1 d .
H12 H 0.457520 0.760433 0.611364 0.033 Uiso 1 1 calc R
C13 C 0.4904(5) 0.6938(2) 0.4556(3) 0.0220(8) Uani 1 1 d .
H13 H 0.373635 0.689699 0.425567 0.026 Uiso 1 1 calc R
C14 C 0.9248(5) 0.6288(2) 0.3655(3) 0.0217(8) Uani 1 1 d .
C15 C 0.9092(4) 0.5455(2) 0.3153(3) 0.0212(8) Uani 1 1 d .
C16 C 0.9800(5) 0.5270(2) 0.2043(3) 0.0260(9) Uani 1 1 d .
H16 H 1.040921 0.566445 0.163317 0.031 Uiso 1 1 calc R
C17 C 0.9604(5) 0.4506(2) 0.1545(3) 0.0305(10) Uani 1 1 d .
H17 H 1.005778 0.438262 0.078005 0.037 Uiso 1 1 calc R
C18 C 0.8763(5) 0.3926(2) 0.2146(3) 0.0301(10) Uani 1 1 d .
H18 H 0.863873 0.340579 0.179517 0.036 Uiso 1 1 calc R
C19 C 0.8095(5) 0.4098(2) 0.3262(3) 0.0285(10) Uani 1 1 d .
H19 H 0.753105 0.369332 0.368233 0.034 Uiso 1 1 calc R
C20 C 0.8249(4) 0.4863(2) 0.3766(3) 0.0235(9) Uani 1 1 d .
H20 H 0.778093 0.498197 0.452715 0.028 Uiso 1 1 calc R

loop_
_atom_site_aniso_label
_atom_site_aniso_U_11
_atom_site_aniso_U_22
_atom_site_aniso_U_33
_atom_site_aniso_U_23
_atom_site_aniso_U_13
_atom_site_aniso_U_12
O1 0.0280(15) 0.0239(15) 0.0196(13) 0.0013(11) -0.0075(12) -0.0014(12)
O2 0.0307(15) 0.0296(16) 0.0218(13) -0.0010(12) 0.0018(12) -0.0097(13)
O3 0.0225(14) 0.0336(17) 0.0286(15) -0.0016(13) -0.0037(12) -0.0031(13)
N1 0.0151(16) 0.0233(17) 0.0147(14) -0.0004(13) -0.0020(13) 0.0016(13)
C1 0.023(2) 0.018(2) 0.0229(19) 0.0023(16) -0.0021(17) -0.0064(16)
C2 0.0146(19) 0.018(2) 0.0175(18) 0.0006(16) -0.0045(15) -0.0018(15)
C3 0.0126(17) 0.0194(19) 0.0166(17) 0.0002(15) -0.0020(15) 0.0019(15)
C4 0.019(2) 0.022(2) 0.0152(17) -0.0021(15) -0.0038(16) 0.0003(16)
C5 0.029(2) 0.023(2) 0.0157(18) 0.0053(16) -0.0019(17) -0.0051(17)
C6 0.0176(19) 0.022(2) 0.0172(19) 0.0026(16) -0.0038(16) 0.0022(15)
C7 0.019(2) 0.022(2) 0.0197(19) 0.0023(17) -0.0040(16) 0.0027(16)
C8 0.025(2) 0.0158(19) 0.0184(18) -0.0004(16) -0.0030(17) -0.0041(16)
C9 0.021(2) 0.023(2) 0.0167(18) -0.0006(16) -0.0037(16) -0.0007(16)
C10 0.025(2) 0.025(2) 0.0204(19) -0.0010(17) -0.0065(17) -0.0056(17)
C11 0.032(2) 0.025(2) 0.0196(19) -0.0051(17) -0.0027(18) -0.0026(18)
C12 0.031(2) 0.029(2) 0.023(2) -0.0045(18) 0.0005(19) 0.0004(19)
C13 0.018(2) 0.024(2) 0.0232(19) -0.0004(17) -0.0033(16) 0.0003(16)
C14 0.021(2) 0.026(2) 0.0171(18) 0.0019(17) -0.0059(17) 0.0011(18)
C15 0.0185(19) 0.025(2) 0.0183(18) -0.0024(17) -0.0062(16) 0.0062(16)
C16 0.027(2) 0.025(2) 0.026(2) 0.0031(18) 0.0011(17) 0.0028(18)
C17 0.033(2) 0.033(3) 0.025(2) 0.0003(19) -0.0002(19) 0.0064(19)
C18 0.035(2) 0.027(2) 0.028(2) -0.0038(19) -0.0011(19) 0.0034(19)
C19 0.029(2) 0.026(2) 0.029(2) 0.0063(18) -0.0040(19) -0.0011(18)
C20 0.024(2) 0.026(2) 0.0196(19) 0.0049(17) -0.0002(17) 0.0032(17)

loop_
_atom_type_symbol
_atom_type_description
_atom_type_scat_dispersion_real
_atom_type_scat_dispersion_imag
_atom_type_scat_source
C C 0.0033 0.0016 'International Tables Vol C Tables 4.2.6.8 and 6.1.1.4'
H H 0.0000 0.0000 'International Tables Vol C Tables 4.2.6.8 and 6.1.1.4'
N N 0.0061 0.0033 'International Tables Vol C Tables 4.2.6.8 and 6.1.1.4'
O O 0.0106 0.0060 'International Tables Vol C Tables 4.2.6.8 and 6.1.1.4'

loop_
_geom_angle_atom_site_label_1
_geom_angle_atom_site_label_2
_geom_angle_atom_site_label_3
_geom_angle
_geom_angle_site_symmetry_1
_geom_angle_site_symmetry_3
C6 N1 C7 125.3(3) . .
C6 N1 C8 116.6(3) . .
C7 N1 C8 118.1(3) . .
C2 C1 H1 119.7 . .
C2 C1 C5 120.5(3) . 3_665
C5 C1 H1 119.7 3_665 .
C1 C2 C3 120.5(3) . .
C1 C2 C6 119.9(3) . .
C3 C2 C6 119.4(3) . .
C2 C3 C3 119.5(4) . 3_665
C2 C3 C4 122.0(3) . .
C4 C3 C3 118.5(4) . 3_665
C3 C4 C7 119.6(3) . .
C5 C4 C3 121.4(3) . .
C5 C4 C7 119.0(3) . .
C1 C5 H5 120.3 3_665 .
C4 C5 C1 119.5(3) . 3_665
C4 C5 H5 120.3 . .
O1 C6 N1 120.5(3) . .
O1 C6 C2 122.4(3) . .
N1 C6 C2 117.0(3) . .
O2 C7 N1 121.5(3) . .
O2 C7 C4 122.8(3) . .
N1 C7 C4 115.7(3) . .
C9 C8 N1 118.3(3) . .
C13 C8 N1 119.5(3) . .
C13 C8 C9 122.1(3) . .
C8 C9 C14 125.1(3) . .
C10 C9 C8 116.7(3) . .
C10 C9 C14 118.1(3) . .
C9 C10 H10 119.1 . .
C11 C10 C9 121.7(4) . .
C11 C10 H10 119.1 . .
C10 C11 H11 119.9 . .
C10 C11 C12 120.1(3) . .
C12 C11 H11 119.9 . .
C11 C12 H12 120.0 . .
C11 C12 C13 120.0(4) . .
C13 C12 H12 120.0 . .
C8 C13 C12 119.3(3) . .
C8 C13 H13 120.4 . .
C12 C13 H13 120.4 . .
O3 C14 C9 119.9(3) . .
O3 C14 C15 120.3(3) . .
C9 C14 C15 119.8(3) . .
C16 C15 C14 119.1(3) . .
C20 C15 C14 121.3(3) . .
C20 C15 C16 119.6(3) . .
C15 C16 H16 120.3 . .
C17 C16 C15 119.4(4) . .
C17 C16 H16 120.3 . .
C16 C17 H17 119.6 . .
C18 C17 C16 120.8(4) . .
C18 C17 H17 119.6 . .
C17 C18 H18 119.9 . .
C17 C18 C19 120.2(4) . .
C19 C18 H18 119.9 . .
C18 C19 H19 120.0 . .
C18 C19 C20 120.1(4) . .
C20 C19 H19 120.0 . .
C15 C20 H20 120.0 . .
C19 C20 C15 119.9(3) . .
C19 C20 H20 120.0 . .

loop_
_geom_bond_atom_site_label_1
_geom_bond_atom_site_label_2
_geom_bond_distance
_geom_bond_site_symmetry_2
O1 C6 1.225(4) .
O2 C7 1.208(4) .
O3 C14 1.224(4) .
N1 C6 1.400(4) .
N1 C7 1.405(4) .
N1 C8 1.459(4) .
C1 H1 0.9500 .
C1 C2 1.374(4) .
C1 C5 1.413(5) 3_665
C2 C3 1.401(5) .
C2 C6 1.480(5) .
C3 C3 1.422(6) 3_665
C3 C4 1.411(4) .
C4 C5 1.371(5) .
C4 C7 1.492(5) .
C5 H5 0.9500 .
C8 C9 1.406(5) .
C8 C13 1.376(5) .
C9 C10 1.403(5) .
C9 C14 1.483(5) .
C10 H10 0.9500 .
C10 C11 1.377(5) .
C11 H11 0.9500 .
C11 C12 1.381(5) .
C12 H12 0.9500 .
C12 C13 1.398(5) .
C13 H13 0.9500 .
C14 C15 1.494(5) .
C15 C16 1.400(5) .
C15 C20 1.396(5) .
C16 H16 0.9500 .
C16 C17 1.389(5) .
C17 H17 0.9500 .
C17 C18 1.373(5) .
C18 H18 0.9500 .
C18 C19 1.385(5) .
C19 H19 0.9500 .
C19 C20 1.390(5) .
C20 H20 0.9500 .
